data_7017355
loop_
_publ_author_name
'Lilly, Cassandra P.'
'Boyle, Paul D.'
'Ison, Elon A.'

_publ_section_title
;
 Synthesis and characterization of oxorhenium(v) diamido pyridine
 complexes that catalyze oxygen atom transfer reactions.
;
_journal_issue 44
_journal_name_full 'Dalton transactions (Cambridge, England : 2003)'
_journal_page_first 11815
_journal_page_last 11821
_journal_paper_doi 10.1039/c1dt11143d
_journal_volume 40
_journal_year 2011
_chemical_formula_sum 'C44 H47 N3 O2 P Re'
_chemical_formula_weight 867.02
_chemical_name_systematic
;
?
;
_space_group_IT_number 2
_symmetry_cell_setting triclinic
_symmetry_space_group_name_Hall '-P 1'
_symmetry_space_group_name_H-M 'P -1'
_atom_sites_solution_hydrogens geom
_atom_sites_solution_primary direct
_atom_sites_solution_secondary difmap
_audit_creation_method SHELXL-97
_cell_angle_alpha 111.4709(14)
_cell_angle_beta 94.3130(14)
_cell_angle_gamma 90.4943(13)
_cell_formula_units_Z 2
_cell_length_a 8.5052(2)
_cell_length_b 14.6432(4)
_cell_length_c 16.3909(4)
_cell_measurement_reflns_used 9799
_cell_measurement_temperature 110
_cell_measurement_theta_max 36.68
_cell_measurement_theta_min 2.54
_cell_volume 1892.90(8)
_computing_cell_refinement SAINT
_computing_data_collection Apex2
_computing_data_reduction SAINT
_computing_molecular_graphics NRCVAX
_computing_publication_material cif2tables.py
_computing_structure_refinement XL
_computing_structure_solution XS
_diffrn_ambient_temperature 110
_diffrn_measured_fraction_theta_full 0.985
_diffrn_measured_fraction_theta_max 0.916
_diffrn_measurement_device_type 'Bruker-Nonius Kappa Axis X8 Apex2'
_diffrn_measurement_method 'omega and phi scans'
_diffrn_radiation_monochromator graphite
_diffrn_radiation_source 'fine-focus sealed tube'
_diffrn_radiation_type MoK\a
_diffrn_radiation_wavelength 0.71073
_diffrn_reflns_av_R_equivalents 0.0329
_diffrn_reflns_av_sigmaI/netI 0.0439
_diffrn_reflns_limit_h_max 15
_diffrn_reflns_limit_h_min -14
_diffrn_reflns_limit_k_max 26
_diffrn_reflns_limit_k_min -25
_diffrn_reflns_limit_l_max 28
_diffrn_reflns_limit_l_min -29
_diffrn_reflns_number 77022
_diffrn_reflns_theta_full 34.53
_diffrn_reflns_theta_max 39.40
_diffrn_reflns_theta_min 2.35
_exptl_absorpt_coefficient_mu 3.293
_exptl_absorpt_correction_T_max 0.8022
_exptl_absorpt_correction_T_min 0.4284
_exptl_absorpt_correction_type multi-scan
_exptl_absorpt_process_details SADABS
_exptl_crystal_colour red
_exptl_crystal_density_diffrn 1.521
_exptl_crystal_density_method 'not measured'
_exptl_crystal_description prism
_exptl_crystal_F_000 876
_exptl_crystal_size_max 0.31
_exptl_crystal_size_mid 0.26
_exptl_crystal_size_min 0.07
_refine_diff_density_max 1.498
_refine_diff_density_min -1.231
_refine_diff_density_rms 0.141
_refine_ls_extinction_method none
_refine_ls_goodness_of_fit_ref 1.037
_refine_ls_hydrogen_treatment constr
_refine_ls_matrix_type full
_refine_ls_number_parameters 467
_refine_ls_number_reflns 20705
_refine_ls_number_restraints 0
_refine_ls_restrained_S_all 1.037
_refine_ls_R_factor_all 0.0425
_refine_ls_R_factor_gt 0.0315
_refine_ls_shift/su_max 0.015
_refine_ls_shift/su_mean 0.000
_refine_ls_structure_factor_coef Fsqd
_refine_ls_weighting_details 'calc w=1/[\s^2^(Fo^2^)+(0.0333P)^2^+0.0000P] where P=(Fo^2^+2Fc^2^)/3'
_refine_ls_weighting_scheme calc
_refine_ls_wR_factor_gt 0.0641
_refine_ls_wR_factor_ref 0.0679
_reflns_number_gt 17519
_reflns_number_total 20705
_reflns_threshold_expression >2sigma(I)
_cod_data_source_file c1dt11143d.txt
_cod_data_source_block x1
_cod_original_cell_volume 1892.89(8)
_cod_database_code 7017355

loop_
_symmetry_equiv_pos_as_xyz
'x, y, z'
'-x, -y, -z'

loop_
_atom_site_label
_atom_site_type_symbol
_atom_site_fract_x
_atom_site_fract_y
_atom_site_fract_z
_atom_site_U_iso_or_equiv
_atom_site_adp_type
_atom_site_occupancy
_atom_site_symmetry_multiplicity
_atom_site_calc_flag
_atom_site_refinement_flags
Re1 Re 0.404534(7) 0.330420(4) 1.101130(4) 0.01469(2) Uani 1 1 d .
O1 O 0.60268(14) 0.32778(10) 1.11940(8) 0.0216(2) Uani 1 1 d .
C1 C 0.3127(2) 0.22106(13) 1.14343(12) 0.0204(3) Uani 1 1 d .
H1A H 0.3338 0.1558 1.1013 0.031 Uiso 1 1 calc R
H1B H 0.1986 0.2276 1.1469 0.031 Uiso 1 1 calc R
H1C H 0.3635 0.2294 1.2015 0.031 Uiso 1 1 calc R
N1 N 0.31336(16) 0.43088(10) 1.20146(9) 0.0164(2) Uani 1 1 d .
N2 N 0.31824(16) 0.43098(10) 1.04943(9) 0.0166(2) Uani 1 1 d .
N3 N 0.32980(17) 0.24889(10) 0.97889(9) 0.0176(2) Uani 1 1 d .
C2 C 0.26483(18) 0.42268(11) 1.28013(10) 0.0157(3) Uani 1 1 d .
C3 C 0.10443(19) 0.41416(12) 1.29205(11) 0.0186(3) Uani 1 1 d .
C4 C 0.0619(2) 0.39983(13) 1.36714(11) 0.0209(3) Uani 1 1 d .
H4 H -0.0467 0.3923 1.3742 0.025 Uiso 1 1 calc R
C5 C 0.1744(2) 0.39620(13) 1.43216(11) 0.0201(3) Uani 1 1 d .
C6 C 0.3322(2) 0.40897(12) 1.42063(11) 0.0196(3) Uani 1 1 d .
H6 H 0.4102 0.4090 1.4653 0.024 Uiso 1 1 calc R
C7 C 0.38025(18) 0.42174(12) 1.34611(11) 0.0171(3) Uani 1 1 d .
C8 C -0.0213(2) 0.41765(15) 1.22346(13) 0.0259(4) Uani 1 1 d .
H8A H -0.1191 0.3857 1.2296 0.039 Uiso 1 1 calc R
H8B H 0.0137 0.3833 1.1647 0.039 Uiso 1 1 calc R
H8C H -0.0403 0.4862 1.2315 0.039 Uiso 1 1 calc R
C9 C 0.1289(2) 0.37659(15) 1.51153(12) 0.0268(4) Uani 1 1 d .
H9A H 0.1330 0.3061 1.4998 0.040 Uiso 1 1 calc R
H9B H 0.0217 0.3982 1.5240 0.040 Uiso 1 1 calc R
H9C H 0.2026 0.4127 1.5624 0.040 Uiso 1 1 calc R
C10 C 0.5528(2) 0.43286(15) 1.33506(12) 0.0241(3) Uani 1 1 d .
H10A H 0.6146 0.4445 1.3911 0.036 Uiso 1 1 calc R
H10B H 0.5695 0.4886 1.3167 0.036 Uiso 1 1 calc R
H10C H 0.5865 0.3727 1.2902 0.036 Uiso 1 1 calc R
C11 C 0.2977(2) 0.52991(12) 1.19906(11) 0.0191(3) Uani 1 1 d .
H11A H 0.3903 0.5724 1.2320 0.023 Uiso 1 1 calc R
H11B H 0.2017 0.5596 1.2268 0.023 Uiso 1 1 calc R
C12 C 0.28695(19) 0.52166(12) 1.10490(11) 0.0178(3) Uani 1 1 d .
C13 C 0.2434(2) 0.59352(13) 1.07213(12) 0.0215(3) Uani 1 1 d .
H13 H 0.2232 0.6580 1.1106 0.026 Uiso 1 1 calc R
C14 C 0.2300(2) 0.56850(14) 0.98142(12) 0.0238(3) Uani 1 1 d .
H14 H 0.2020 0.6169 0.9576 0.029 Uiso 1 1 calc R
C15 C 0.2569(2) 0.47395(14) 0.92539(12) 0.0235(3) Uani 1 1 d .
H15 H 0.2465 0.4570 0.8634 0.028 Uiso 1 1 calc R
C16 C 0.2991(2) 0.40458(12) 0.96102(11) 0.0187(3) Uani 1 1 d .
C17 C 0.3202(2) 0.29687(13) 0.91398(11) 0.0217(3) Uani 1 1 d .
H17A H 0.2299 0.2680 0.8697 0.026 Uiso 1 1 calc R
H17B H 0.4179 0.2867 0.8831 0.026 Uiso 1 1 calc R
C18 C 0.28468(18) 0.14672(12) 0.94109(10) 0.0165(3) Uani 1 1 d .
C19 C 0.40018(19) 0.07669(12) 0.91514(11) 0.0194(3) Uani 1 1 d .
C20 C 0.3538(2) -0.02249(13) 0.87900(12) 0.0229(3) Uani 1 1 d .
H20 H 0.4321 -0.0699 0.8601 0.027 Uiso 1 1 calc R
C21 C 0.1961(2) -0.05434(13) 0.86966(12) 0.0222(3) Uani 1 1 d .
C22 C 0.0839(2) 0.01680(13) 0.89671(11) 0.0211(3) Uani 1 1 d .
H22 H -0.0240 -0.0035 0.8916 0.025 Uiso 1 1 calc R
C23 C 0.12479(19) 0.11690(13) 0.93105(11) 0.0194(3) Uani 1 1 d .
C24 C 0.5722(2) 0.10792(15) 0.92558(14) 0.0274(4) Uani 1 1 d .
H24A H 0.6362 0.0496 0.9073 0.041 Uiso 1 1 calc R
H24B H 0.6027 0.1481 0.9873 0.041 Uiso 1 1 calc R
H24C H 0.5896 0.1463 0.8889 0.041 Uiso 1 1 calc R
C25 C 0.1501(3) -0.16220(14) 0.83226(14) 0.0311(4) Uani 1 1 d .
H25A H 0.0867 -0.1782 0.8731 0.047 Uiso 1 1 calc R
H25B H 0.2454 -0.2006 0.8238 0.047 Uiso 1 1 calc R
H25C H 0.0883 -0.1780 0.7756 0.047 Uiso 1 1 calc R
C26 C -0.0003(2) 0.19203(15) 0.95714(14) 0.0294(4) Uani 1 1 d .
H26A H -0.0164 0.2219 0.9127 0.044 Uiso 1 1 calc R
H26B H 0.0335 0.2430 1.0142 0.044 Uiso 1 1 calc R
H26C H -0.0993 0.1600 0.9615 0.044 Uiso 1 1 calc R
P1 P -0.11537(5) 0.17263(3) 0.66366(3) 0.01579(7) Uani 1 1 d .
O2 O -0.17582(15) 0.24820(9) 0.74240(8) 0.0221(2) Uani 1 1 d .
C27 C 0.09741(18) 0.17145(12) 0.67220(10) 0.0175(3) Uani 1 1 d .
C28 C 0.1771(2) 0.25418(14) 0.66968(12) 0.0235(3) Uani 1 1 d .
H28 H 0.1191 0.3051 0.6602 0.028 Uiso 1 1 calc R
C29 C 0.3411(2) 0.26218(17) 0.68102(13) 0.0289(4) Uani 1 1 d .
H29 H 0.3948 0.3184 0.6790 0.035 Uiso 1 1 calc R
C30 C 0.4266(2) 0.18801(17) 0.69529(12) 0.0296(4) Uani 1 1 d .
H30 H 0.5385 0.1936 0.7030 0.035 Uiso 1 1 calc R
C31 C 0.3487(2) 0.10626(16) 0.69819(13) 0.0288(4) Uani 1 1 d .
H31 H 0.4073 0.0556 0.7078 0.035 Uiso 1 1 calc R
C32 C 0.1839(2) 0.09784(14) 0.68699(12) 0.0231(3) Uani 1 1 d .
H32 H 0.1308 0.0417 0.6895 0.028 Uiso 1 1 calc R
C33 C -0.16602(18) 0.19714(12) 0.56481(11) 0.0177(3) Uani 1 1 d .
C34 C -0.2642(2) 0.27475(14) 0.57184(13) 0.0262(4) Uani 1 1 d .
H34 H -0.3025 0.3117 0.6269 0.031 Uiso 1 1 calc R
C35 C -0.3063(3) 0.29827(17) 0.49835(15) 0.0359(5) Uani 1 1 d .
H35 H -0.3715 0.3521 0.5036 0.043 Uiso 1 1 calc R
C36 C -0.2531(2) 0.24319(16) 0.41760(14) 0.0316(4) Uani 1 1 d .
H36 H -0.2854 0.2576 0.3670 0.038 Uiso 1 1 calc R
C37 C -0.1527(3) 0.16690(15) 0.41059(13) 0.0281(4) Uani 1 1 d .
H37 H -0.1144 0.1300 0.3555 0.034 Uiso 1 1 calc R
C38 C -0.1083(2) 0.14467(13) 0.48440(12) 0.0241(3) Uani 1 1 d .
H38 H -0.0380 0.0933 0.4798 0.029 Uiso 1 1 calc R
C39 C -0.19433(19) 0.05093(12) 0.64541(11) 0.0184(3) Uani 1 1 d .
C40 C -0.1821(2) 0.01917(14) 0.71532(13) 0.0249(3) Uani 1 1 d .
H40 H -0.1286 0.0606 0.7695 0.030 Uiso 1 1 calc R
C41 C -0.2446(3) -0.07024(15) 0.70914(14) 0.0308(4) Uani 1 1 d .
H41 H -0.2319 -0.0907 0.7579 0.037 Uiso 1 1 calc R
C42 C -0.3258(3) -0.12989(15) 0.63160(14) 0.0305(4) Uani 1 1 d .
H42 H -0.3691 -0.1920 0.6265 0.037 Uiso 1 1 calc R
C43 C -0.3444(2) -0.09889(15) 0.56071(13) 0.0302(4) Uani 1 1 d .
H43 H -0.4023 -0.1394 0.5077 0.036 Uiso 1 1 calc R
C44 C -0.2784(2) -0.00901(13) 0.56709(12) 0.0233(3) Uani 1 1 d .
H44 H -0.2905 0.0116 0.5184 0.028 Uiso 1 1 calc R

loop_
_atom_site_aniso_label
_atom_site_aniso_U_11
_atom_site_aniso_U_22
_atom_site_aniso_U_33
_atom_site_aniso_U_23
_atom_site_aniso_U_13
_atom_site_aniso_U_12
Re1 0.01570(3) 0.01395(3) 0.01489(3) 0.00631(2) -0.00095(2) 0.00041(2)
O1 0.0180(5) 0.0249(6) 0.0241(6) 0.0118(5) -0.0001(4) 0.0006(4)
C1 0.0222(7) 0.0175(7) 0.0221(8) 0.0084(6) 0.0010(6) 0.0003(6)
N1 0.0206(6) 0.0141(6) 0.0153(6) 0.0068(5) -0.0015(5) 0.0004(5)
N2 0.0198(6) 0.0156(6) 0.0150(6) 0.0065(5) 0.0006(4) 0.0004(5)
N3 0.0219(6) 0.0149(6) 0.0154(6) 0.0055(5) -0.0008(5) 0.0011(5)
C2 0.0188(6) 0.0128(6) 0.0150(6) 0.0049(5) -0.0017(5) 0.0002(5)
C3 0.0189(7) 0.0167(7) 0.0183(7) 0.0050(6) -0.0022(5) 0.0006(5)
C4 0.0188(7) 0.0216(8) 0.0213(8) 0.0068(6) 0.0019(6) -0.0006(6)
C5 0.0250(8) 0.0180(7) 0.0178(7) 0.0070(6) 0.0021(6) 0.0005(6)
C6 0.0229(7) 0.0195(7) 0.0164(7) 0.0074(6) -0.0029(5) 0.0001(6)
C7 0.0177(6) 0.0164(7) 0.0172(7) 0.0066(6) -0.0012(5) 0.0005(5)
C8 0.0191(7) 0.0315(10) 0.0270(9) 0.0119(8) -0.0047(6) 0.0009(6)
C9 0.0333(9) 0.0275(9) 0.0218(8) 0.0114(7) 0.0046(7) -0.0048(7)
C10 0.0190(7) 0.0331(10) 0.0215(8) 0.0125(7) -0.0032(6) -0.0027(6)
C11 0.0263(8) 0.0141(7) 0.0159(7) 0.0051(6) -0.0015(6) -0.0004(6)
C12 0.0211(7) 0.0147(7) 0.0181(7) 0.0070(6) 0.0003(5) -0.0012(5)
C13 0.0265(8) 0.0166(7) 0.0247(8) 0.0113(6) 0.0034(6) 0.0034(6)
C14 0.0309(9) 0.0235(8) 0.0235(8) 0.0154(7) 0.0058(7) 0.0062(7)
C15 0.0316(9) 0.0247(8) 0.0187(8) 0.0129(7) 0.0036(6) 0.0044(7)
C16 0.0221(7) 0.0196(7) 0.0156(7) 0.0080(6) 0.0009(5) 0.0009(6)
C17 0.0301(8) 0.0195(8) 0.0152(7) 0.0063(6) 0.0011(6) 0.0025(6)
C18 0.0180(6) 0.0167(7) 0.0135(6) 0.0042(5) -0.0002(5) 0.0004(5)
C19 0.0172(6) 0.0183(7) 0.0211(7) 0.0053(6) 0.0015(5) 0.0014(5)
C20 0.0227(7) 0.0177(7) 0.0263(8) 0.0062(6) -0.0001(6) 0.0042(6)
C21 0.0263(8) 0.0188(8) 0.0219(8) 0.0088(6) -0.0032(6) -0.0016(6)
C22 0.0178(7) 0.0241(8) 0.0209(8) 0.0084(6) -0.0025(6) -0.0037(6)
C23 0.0162(6) 0.0223(8) 0.0177(7) 0.0055(6) -0.0008(5) 0.0018(5)
C24 0.0181(7) 0.0254(9) 0.0353(10) 0.0065(8) 0.0054(7) 0.0013(6)
C25 0.0365(10) 0.0196(8) 0.0357(11) 0.0105(8) -0.0079(8) -0.0061(7)
C26 0.0189(7) 0.0306(10) 0.0309(10) 0.0026(8) -0.0014(7) 0.0054(7)
P1 0.01495(16) 0.01500(18) 0.01645(18) 0.00465(14) 0.00121(13) 0.00043(13)
O2 0.0233(6) 0.0198(6) 0.0201(6) 0.0026(5) 0.0056(4) 0.0019(4)
C27 0.0162(6) 0.0202(7) 0.0145(7) 0.0044(6) 0.0005(5) 0.0000(5)
C28 0.0207(7) 0.0291(9) 0.0220(8) 0.0116(7) -0.0012(6) -0.0031(6)
C29 0.0225(8) 0.0392(11) 0.0250(9) 0.0126(8) -0.0006(7) -0.0088(7)
C30 0.0157(7) 0.0470(12) 0.0205(8) 0.0062(8) 0.0005(6) 0.0002(7)
C31 0.0217(8) 0.0343(10) 0.0251(9) 0.0051(8) 0.0002(6) 0.0094(7)
C32 0.0201(7) 0.0214(8) 0.0251(8) 0.0057(7) 0.0004(6) 0.0031(6)
C33 0.0156(6) 0.0171(7) 0.0212(7) 0.0082(6) -0.0001(5) 0.0000(5)
C34 0.0239(8) 0.0280(9) 0.0306(9) 0.0145(8) 0.0047(7) 0.0088(7)
C35 0.0306(10) 0.0409(12) 0.0439(12) 0.0250(10) 0.0000(9) 0.0125(9)
C36 0.0327(10) 0.0358(11) 0.0321(10) 0.0216(9) -0.0077(8) -0.0037(8)
C37 0.0397(10) 0.0237(9) 0.0222(9) 0.0104(7) 0.0008(7) -0.0014(8)
C38 0.0314(9) 0.0189(8) 0.0232(8) 0.0090(7) 0.0031(7) 0.0043(6)
C39 0.0164(6) 0.0168(7) 0.0210(7) 0.0058(6) 0.0017(5) -0.0003(5)
C40 0.0338(9) 0.0194(8) 0.0259(9) 0.0129(7) 0.0055(7) -0.0019(7)
C41 0.0383(11) 0.0260(9) 0.0320(10) 0.0165(8) -0.0018(8) -0.0066(8)
C42 0.0354(10) 0.0193(8) 0.0353(11) 0.0081(8) 0.0042(8) -0.0055(7)
C43 0.0357(10) 0.0234(9) 0.0254(9) 0.0025(7) 0.0006(7) -0.0101(7)
C44 0.0275(8) 0.0212(8) 0.0183(8) 0.0043(6) 0.0003(6) -0.0040(6)

loop_
_atom_type_symbol
_atom_type_description
_atom_type_scat_dispersion_real
_atom_type_scat_dispersion_imag
_atom_type_scat_source
C C 0.0033 0.0016 'International Tables Vol C Tables 4.2.6.8 and 6.1.1.4'
H H 0.0000 0.0000 'International Tables Vol C Tables 4.2.6.8 and 6.1.1.4'
N N 0.0061 0.0033 'International Tables Vol C Tables 4.2.6.8 and 6.1.1.4'
O O 0.0106 0.0060 'International Tables Vol C Tables 4.2.6.8 and 6.1.1.4'
P P 0.1023 0.0942 'International Tables Vol C Tables 4.2.6.8 and 6.1.1.4'
Re Re -1.0185 7.2310 'International Tables Vol C Tables 4.2.6.8 and 6.1.1.4'

loop_
_geom_angle_atom_site_label_1
_geom_angle_atom_site_label_2
_geom_angle_atom_site_label_3
_geom_angle
O1 Re1 N3 111.76(6)
O1 Re1 N1 111.41(6)
N3 Re1 N1 135.88(6)
O1 Re1 N2 117.59(6)
N3 Re1 N2 76.29(5)
N1 Re1 N2 76.23(5)
O1 Re1 C1 104.61(6)
N3 Re1 C1 89.37(6)
N1 Re1 C1 88.41(6)
N2 Re1 C1 137.79(6)
Re1 C1 H1A 109.5
Re1 C1 H1B 109.5
H1A C1 H1B 109.5
Re1 C1 H1C 109.5
H1A C1 H1C 109.5
H1B C1 H1C 109.5
C2 N1 C11 113.53(13)
C2 N1 Re1 128.88(10)
C11 N1 Re1 117.54(10)
C12 N2 C16 122.17(14)
C12 N2 Re1 118.92(11)
C16 N2 Re1 118.88(11)
C18 N3 C17 112.83(13)
C18 N3 Re1 129.78(11)
C17 N3 Re1 117.38(11)
C3 C2 C7 119.65(15)
C3 C2 N1 121.06(13)
C7 C2 N1 119.29(14)
C4 C3 C2 119.37(14)
C4 C3 C8 119.99(15)
C2 C3 C8 120.62(15)
C5 C4 C3 121.84(16)
C5 C4 H4 119.1
C3 C4 H4 119.1
C6 C5 C4 117.72(16)
C6 C5 C9 120.40(15)
C4 C5 C9 121.87(16)
C5 C6 C7 122.42(15)
C5 C6 H6 118.8
C7 C6 H6 118.8
C6 C7 C2 118.92(15)
C6 C7 C10 120.81(14)
C2 C7 C10 120.27(15)
C3 C8 H8A 109.5
C3 C8 H8B 109.5
H8A C8 H8B 109.5
C3 C8 H8C 109.5
H8A C8 H8C 109.5
H8B C8 H8C 109.5
C5 C9 H9A 109.5
C5 C9 H9B 109.5
H9A C9 H9B 109.5
C5 C9 H9C 109.5
H9A C9 H9C 109.5
H9B C9 H9C 109.5
C7 C10 H10A 109.5
C7 C10 H10B 109.5
H10A C10 H10B 109.5
C7 C10 H10C 109.5
H10A C10 H10C 109.5
H10B C10 H10C 109.5
N1 C11 C12 108.51(13)
N1 C11 H11A 110.0
C12 C11 H11A 110.0
N1 C11 H11B 110.0
C12 C11 H11B 110.0
H11A C11 H11B 108.4
N2 C12 C13 120.15(15)
N2 C12 C11 112.47(14)
C13 C12 C11 127.31(15)
C12 C13 C14 118.16(16)
C12 C13 H13 120.9
C14 C13 H13 120.9
C15 C14 C13 120.83(16)
C15 C14 H14 119.6
C13 C14 H14 119.6
C16 C15 C14 118.97(16)
C16 C15 H15 120.5
C14 C15 H15 120.5
N2 C16 C15 119.57(16)
N2 C16 C17 112.02(14)
C15 C16 C17 128.33(15)
N3 C17 C16 108.78(13)
N3 C17 H17A 109.9
C16 C17 H17A 109.9
N3 C17 H17B 109.9
C16 C17 H17B 109.9
H17A C17 H17B 108.3
C19 C18 C23 120.18(15)
C19 C18 N3 119.91(14)
C23 C18 N3 119.91(14)
C20 C19 C18 119.01(15)
C20 C19 C24 120.37(15)
C18 C19 C24 120.61(15)
C19 C20 C21 122.06(16)
C19 C20 H20 119.0
C21 C20 H20 119.0
C22 C21 C20 117.71(16)
C22 C21 C25 121.49(17)
C20 C21 C25 120.80(17)
C21 C22 C23 122.07(15)
C21 C22 H22 119.0
C23 C22 H22 119.0
C22 C23 C18 118.94(15)
C22 C23 C26 120.66(15)
C18 C23 C26 120.40(16)
C19 C24 H24A 109.5
C19 C24 H24B 109.5
H24A C24 H24B 109.5
C19 C24 H24C 109.5
H24A C24 H24C 109.5
H24B C24 H24C 109.5
C21 C25 H25A 109.5
C21 C25 H25B 109.5
H25A C25 H25B 109.5
C21 C25 H25C 109.5
H25A C25 H25C 109.5
H25B C25 H25C 109.5
C23 C26 H26A 109.5
C23 C26 H26B 109.5
H26A C26 H26B 109.5
C23 C26 H26C 109.5
H26A C26 H26C 109.5
H26B C26 H26C 109.5
O2 P1 C27 111.95(7)
O2 P1 C33 111.84(8)
C27 P1 C33 104.60(8)
O2 P1 C39 111.72(8)
C27 P1 C39 108.96(8)
C33 P1 C39 107.43(8)
C32 C27 C28 119.27(16)
C32 C27 P1 124.30(14)
C28 C27 P1 116.27(13)
C29 C28 C27 120.20(18)
C29 C28 H28 119.9
C27 C28 H28 119.9
C28 C29 C30 120.12(19)
C28 C29 H29 119.9
C30 C29 H29 119.9
C31 C30 C29 120.04(17)
C31 C30 H30 120.0
C29 C30 H30 120.0
C30 C31 C32 120.14(18)
C30 C31 H31 119.9
C32 C31 H31 119.9
C27 C32 C31 120.24(18)
C27 C32 H32 119.9
C31 C32 H32 119.9
C38 C33 C34 119.48(16)
C38 C33 P1 123.30(13)
C34 C33 P1 117.19(14)
C33 C34 C35 120.09(19)
C33 C34 H34 120.0
C35 C34 H34 120.0
C36 C35 C34 120.09(19)
C36 C35 H35 120.0
C34 C35 H35 120.0
C35 C36 C37 120.03(18)
C35 C36 H36 120.0
C37 C36 H36 120.0
C36 C37 C38 119.81(19)
C36 C37 H37 120.1
C38 C37 H37 120.1
C33 C38 C37 120.44(17)
C33 C38 H38 119.8
C37 C38 H38 119.8
C40 C39 C44 118.33(16)
C40 C39 P1 117.91(13)
C44 C39 P1 123.53(13)
C41 C40 C39 122.27(19)
C41 C40 H40 118.9
C39 C40 H40 118.9
C40 C41 C42 119.39(19)
C40 C41 H41 120.3
C42 C41 H41 120.3
C41 C42 C43 119.82(18)
C41 C42 H42 120.1
C43 C42 H42 120.1
C44 C43 C42 120.37(18)
C44 C43 H43 119.8
C42 C43 H43 119.8
C43 C44 C39 119.78(17)
C43 C44 H44 120.1
C39 C44 H44 120.1

loop_
_geom_bond_atom_site_label_1
_geom_bond_atom_site_label_2
_geom_bond_distance
Re1 O1 1.6926(12)
Re1 N3 1.9718(14)
Re1 N1 1.9774(14)
Re1 N2 2.0648(13)
Re1 C1 2.1278(17)
C1 H1A 0.9800
C1 H1B 0.9800
C1 H1C 0.9800
N1 C2 1.428(2)
N1 C11 1.472(2)
N2 C12 1.349(2)
N2 C16 1.352(2)
N3 C18 1.430(2)
N3 C17 1.472(2)
C2 C3 1.404(2)
C2 C7 1.409(2)
C3 C4 1.394(2)
C3 C8 1.508(2)
C4 C5 1.394(2)
C4 H4 0.9500
C5 C6 1.390(2)
C5 C9 1.507(2)
C6 C7 1.391(2)
C6 H6 0.9500
C7 C10 1.507(2)
C8 H8A 0.9800
C8 H8B 0.9800
C8 H8C 0.9800
C9 H9A 0.9800
C9 H9B 0.9800
C9 H9C 0.9800
C10 H10A 0.9800
C10 H10B 0.9800
C10 H10C 0.9800
C11 C12 1.499(2)
C11 H11A 0.9900
C11 H11B 0.9900
C12 C13 1.387(2)
C13 C14 1.390(3)
C13 H13 0.9500
C14 C15 1.385(3)
C14 H14 0.9500
C15 C16 1.382(2)
C15 H15 0.9500
C16 C17 1.500(2)
C17 H17A 0.9900
C17 H17B 0.9900
C18 C19 1.399(2)
C18 C23 1.404(2)
C19 C20 1.393(2)
C19 C24 1.508(2)
C20 C21 1.395(3)
C20 H20 0.9500
C21 C22 1.391(3)
C21 C25 1.506(3)
C22 C23 1.394(2)
C22 H22 0.9500
C23 C26 1.506(2)
C24 H24A 0.9800
C24 H24B 0.9800
C24 H24C 0.9800
C25 H25A 0.9800
C25 H25B 0.9800
C25 H25C 0.9800
C26 H26A 0.9800
C26 H26B 0.9800
C26 H26C 0.9800
P1 O2 1.4895(13)
P1 C27 1.8053(16)
P1 C33 1.8063(17)
P1 C39 1.8097(17)
C27 C32 1.393(2)
C27 C28 1.398(3)
C28 C29 1.391(3)
C28 H28 0.9500
C29 C30 1.392(3)
C29 H29 0.9500
C30 C31 1.381(3)
C30 H30 0.9500
C31 C32 1.398(3)
C31 H31 0.9500
C32 H32 0.9500
C33 C38 1.390(2)
C33 C34 1.392(2)
C34 C35 1.392(3)
C34 H34 0.9500
C35 C36 1.386(3)
C35 H35 0.9500
C36 C37 1.389(3)
C36 H36 0.9500
C37 C38 1.391(3)
C37 H37 0.9500
C38 H38 0.9500
C39 C40 1.383(2)
C39 C44 1.399(2)
C40 C41 1.375(3)
C40 H40 0.9500
C41 C42 1.379(3)
C41 H41 0.9500
C42 C43 1.393(3)
C42 H42 0.9500
C43 C44 1.391(3)
C43 H43 0.9500
C44 H44 0.9500

loop_
_geom_torsion_atom_site_label_1
_geom_torsion_atom_site_label_2
_geom_torsion_atom_site_label_3
_geom_torsion_atom_site_label_4
_geom_torsion
O1 Re1 N1 C2 -85.81(14)
N3 Re1 N1 C2 106.71(13)
N2 Re1 N1 C2 159.60(14)
C1 Re1 N1 C2 19.27(13)
O1 Re1 N1 C11 91.24(12)
N3 Re1 N1 C11 -76.23(14)
N2 Re1 N1 C11 -23.35(11)
C1 Re1 N1 C11 -163.68(12)
O1 Re1 N2 C12 -89.27(13)
N3 Re1 N2 C12 163.09(13)
N1 Re1 N2 C12 17.94(12)
C1 Re1 N2 C12 89.71(15)
O1 Re1 N2 C16 88.93(13)
N3 Re1 N2 C16 -18.70(12)
N1 Re1 N2 C16 -163.85(14)
C1 Re1 N2 C16 -92.08(15)
O1 Re1 N3 C18 87.89(14)
N1 Re1 N3 C18 -104.66(14)
N2 Re1 N3 C18 -157.53(15)
C1 Re1 N3 C18 -17.61(14)
O1 Re1 N3 C17 -90.68(13)
N1 Re1 N3 C17 76.76(15)
N2 Re1 N3 C17 23.89(12)
C1 Re1 N3 C17 163.82(13)
C11 N1 C2 C3 78.35(19)
Re1 N1 C2 C3 -104.50(16)
C11 N1 C2 C7 -102.58(17)
Re1 N1 C2 C7 74.57(18)
C7 C2 C3 C4 -3.3(2)
N1 C2 C3 C4 175.81(15)
C7 C2 C3 C8 178.39(16)
N1 C2 C3 C8 -2.5(2)
C2 C3 C4 C5 1.7(3)
C8 C3 C4 C5 -179.96(17)
C3 C4 C5 C6 1.0(3)
C3 C4 C5 C9 -177.45(17)
C4 C5 C6 C7 -2.2(3)
C9 C5 C6 C7 176.32(16)
C5 C6 C7 C2 0.6(3)
C5 C6 C7 C10 -178.48(17)
C3 C2 C7 C6 2.2(2)
N1 C2 C7 C6 -176.93(15)
C3 C2 C7 C10 -178.77(16)
N1 C2 C7 C10 2.1(2)
C2 N1 C11 C12 -157.27(13)
Re1 N1 C11 C12 25.23(17)
C16 N2 C12 C13 -4.3(3)
Re1 N2 C12 C13 173.82(13)
C16 N2 C12 C11 172.91(15)
Re1 N2 C12 C11 -8.94(19)
N1 C11 C12 N2 -9.5(2)
N1 C11 C12 C13 167.50(17)
N2 C12 C13 C14 1.4(3)
C11 C12 C13 C14 -175.43(17)
C12 C13 C14 C15 1.1(3)
C13 C14 C15 C16 -0.7(3)
C12 N2 C16 C15 4.7(3)
Re1 N2 C16 C15 -173.42(13)
C12 N2 C16 C17 -172.22(15)
Re1 N2 C16 C17 9.64(19)
C14 C15 C16 N2 -2.2(3)
C14 C15 C16 C17 174.22(18)
C18 N3 C17 C16 155.55(14)
Re1 N3 C17 C16 -25.64(18)
N2 C16 C17 N3 9.3(2)
C15 C16 C17 N3 -167.33(18)
C17 N3 C18 C19 95.94(18)
Re1 N3 C18 C19 -82.69(19)
C17 N3 C18 C23 -84.80(19)
Re1 N3 C18 C23 96.57(17)
C23 C18 C19 C20 0.3(3)
N3 C18 C19 C20 179.57(15)
C23 C18 C19 C24 179.97(16)
N3 C18 C19 C24 -0.8(2)
C18 C19 C20 C21 -1.5(3)
C24 C19 C20 C21 178.88(17)
C19 C20 C21 C22 0.9(3)
C19 C20 C21 C25 -178.58(18)
C20 C21 C22 C23 0.9(3)
C25 C21 C22 C23 -179.69(17)
C21 C22 C23 C18 -2.0(3)
C21 C22 C23 C26 178.12(17)
C19 C18 C23 C22 1.3(2)
N3 C18 C23 C22 -177.91(15)
C19 C18 C23 C26 -178.73(16)
N3 C18 C23 C26 2.0(2)
O2 P1 C27 C32 107.73(15)
C33 P1 C27 C32 -130.98(15)
C39 P1 C27 C32 -16.36(17)
O2 P1 C27 C28 -67.63(15)
C33 P1 C27 C28 53.66(15)
C39 P1 C27 C28 168.29(13)
C32 C27 C28 C29 0.6(3)
P1 C27 C28 C29 176.21(14)
C27 C28 C29 C30 -0.3(3)
C28 C29 C30 C31 0.0(3)
C29 C30 C31 C32 -0.1(3)
C28 C27 C32 C31 -0.7(3)
P1 C27 C32 C31 -175.94(14)
C30 C31 C32 C27 0.5(3)
O2 P1 C33 C38 172.17(14)
C27 P1 C33 C38 50.80(17)
C39 P1 C33 C38 -64.90(16)
O2 P1 C33 C34 -5.82(16)
C27 P1 C33 C34 -127.19(14)
C39 P1 C33 C34 117.11(14)
C38 C33 C34 C35 1.2(3)
P1 C33 C34 C35 179.25(16)
C33 C34 C35 C36 1.3(3)
C34 C35 C36 C37 -2.6(3)
C35 C36 C37 C38 1.3(3)
C34 C33 C38 C37 -2.4(3)
P1 C33 C38 C37 179.62(15)
C36 C37 C38 C33 1.2(3)
O2 P1 C39 C40 -51.45(16)
C27 P1 C39 C40 72.77(16)
C33 P1 C39 C40 -174.46(14)
O2 P1 C39 C44 122.93(15)
C27 P1 C39 C44 -112.86(15)
C33 P1 C39 C44 -0.08(17)
C44 C39 C40 C41 2.4(3)
P1 C39 C40 C41 177.05(16)
C39 C40 C41 C42 -1.6(3)
C40 C41 C42 C43 -0.3(3)
C41 C42 C43 C44 1.4(3)
C42 C43 C44 C39 -0.6(3)
C40 C39 C44 C43 -1.2(3)
P1 C39 C44 C43 -175.60(15)
